data_1545268
loop_
_publ_author_name
'Nakada, Marisa'
'Kuwabara, Takuya'
'Furukawa, Shunsuke'
'Hada, Masahiko'
'Minoura, Mao'
'Saito, Masaichi'

_publ_section_title
;
 Synthesis and reactivity of a ruthenocene-type complex bearing an
 aromatic \p-ligand with the heaviest group 14 element
;
_journal_issue 4
_journal_name_full 'Chem. Sci.'
_journal_page_first 3092
_journal_paper_doi 10.1039/C6SC04843A
_journal_volume 8
_journal_year 2017
_chemical_formula_moiety 'C38 H55 Pb Ru Si2, C16 H32 Li O4'
_chemical_formula_sum 'C54 H87 Li O4 Pb Ru Si2'
_chemical_formula_weight 1171.63
_chemical_name_systematic 'Anionic PlumboleRuthenocene'
_chemical_properties_physical ', Air-sensitive,Moisture-sensitive'
_space_group_IT_number 2
_symmetry_cell_setting triclinic
_symmetry_space_group_name_Hall '-P 1'
_symmetry_space_group_name_H-M 'P -1'
_atom_sites_solution_hydrogens geom
_atom_sites_solution_primary direct
_atom_sites_solution_secondary difmap
_audit_creation_method SHELXL-97
_audit_update_record
;
2016-09-30 deposited with the CCDC.
2017-02-13 downloaded from the CCDC.
;
_cell_angle_alpha 97.8360(10)
_cell_angle_beta 96.9920(10)
_cell_angle_gamma 93.2610(10)
_cell_formula_units_Z 2
_cell_length_a 12.7785(7)
_cell_length_b 14.3628(8)
_cell_length_c 15.1226(9)
_cell_measurement_reflns_used 6636
_cell_measurement_temperature 100(2)
_cell_measurement_theta_max 27.77
_cell_measurement_theta_min 2.49
_cell_volume 2721.5(3)
_computing_cell_refinement 'Bruker SMART'
_computing_data_collection 'Bruker SMART'
_computing_data_reduction 'Bruker SMART'
_computing_molecular_graphics 'Bruker SHELXTL'
_computing_publication_material 'Bruker SHELXTL'
_computing_structure_refinement 'SHELXL-97 (Sheldrick, 1997)'
_computing_structure_solution 'SHELXS-97 (Sheldrick, 1990)'
_diffrn_ambient_temperature 100(2)
_diffrn_measured_fraction_theta_full 0.988
_diffrn_measured_fraction_theta_max 0.988
_diffrn_measurement_device_type 'CCD area detector'
_diffrn_measurement_method 'phi and omega scans'
_diffrn_radiation_monochromator graphite
_diffrn_radiation_source 'fine-focus sealed tube'
_diffrn_radiation_type MoK\a
_diffrn_radiation_wavelength 0.71073
_diffrn_reflns_av_R_equivalents 0.0299
_diffrn_reflns_av_sigmaI/netI 0.0606
_diffrn_reflns_limit_h_max 9
_diffrn_reflns_limit_h_min -16
_diffrn_reflns_limit_k_max 18
_diffrn_reflns_limit_k_min -18
_diffrn_reflns_limit_l_max 18
_diffrn_reflns_limit_l_min -19
_diffrn_reflns_number 19140
_diffrn_reflns_theta_full 27.50
_diffrn_reflns_theta_max 27.50
_diffrn_reflns_theta_min 1.61
_exptl_absorpt_coefficient_mu 3.452
_exptl_absorpt_correction_T_max 0.708
_exptl_absorpt_correction_T_min 0.614
_exptl_absorpt_correction_type empirical
_exptl_absorpt_process_details 'SADABS; Sheldrick 1996'
_exptl_crystal_colour red
_exptl_crystal_density_diffrn 1.430
_exptl_crystal_density_method 'not measured'
_exptl_crystal_description cube
_exptl_crystal_F_000 1200
_exptl_crystal_size_max 0.15
_exptl_crystal_size_mid 0.12
_exptl_crystal_size_min 0.10
_refine_diff_density_max 1.949
_refine_diff_density_min -0.703
_refine_diff_density_rms 0.140
_refine_ls_extinction_method none
_refine_ls_goodness_of_fit_ref 1.005
_refine_ls_hydrogen_treatment constr
_refine_ls_matrix_type full
_refine_ls_number_parameters 568
_refine_ls_number_reflns 12507
_refine_ls_number_restraints 0
_refine_ls_restrained_S_all 1.005
_refine_ls_R_factor_all 0.0467
_refine_ls_R_factor_gt 0.0380
_refine_ls_shift/su_max 0.001
_refine_ls_shift/su_mean 0.000
_refine_ls_structure_factor_coef Fsqd
_refine_ls_weighting_details 'calc w=1/[\s^2^(Fo^2^)+(0.0418P)^2^+0.0000P] where P=(Fo^2^+2Fc^2^)/3'
_refine_ls_weighting_scheme calc
_refine_ls_wR_factor_gt 0.0831
_refine_ls_wR_factor_ref 0.0872
_reflns_number_gt 10711
_reflns_number_total 12507
_reflns_threshold_expression >2sigma(I)
_cod_data_source_file c6sc04843a2.cif
_cod_data_source_block masa784
_cod_depositor_comments 'Adding full bibliography for 1545265--1545268.cif.'
_cod_database_code 1545268

loop_
_symmetry_equiv_pos_as_xyz
'x, y, z'
'-x, -y, -z'

loop_
_atom_site_label
_atom_site_type_symbol
_atom_site_fract_x
_atom_site_fract_y
_atom_site_fract_z
_atom_site_U_iso_or_equiv
_atom_site_adp_type
_atom_site_occupancy
_atom_site_symmetry_multiplicity
_atom_site_calc_flag
_atom_site_refinement_flags
Pb1 Pb 0.232294(11) 0.133965(10) 0.220802(10) 0.01412(5) Uani 1 1 d .
C1 C 0.0733(3) 0.1564(3) 0.2704(3) 0.0151(8) Uani 1 1 d .
C2 C 0.0390(3) 0.2483(3) 0.2649(3) 0.0130(8) Uani 1 1 d .
C3 C 0.1116(3) 0.3181(3) 0.2381(3) 0.0123(8) Uani 1 1 d .
C4 C 0.2122(3) 0.2904(3) 0.2187(3) 0.0137(8) Uani 1 1 d .
Si1 Si -0.00591(8) 0.05153(7) 0.28789(8) 0.0144(2) Uani 1 1 d .
C5 C -0.1195(3) 0.0717(3) 0.3555(3) 0.0198(9) Uani 1 1 d .
H5A H -0.1550 0.0121 0.3600 0.030 Uiso 1 1 calc R
H5B H -0.1683 0.1097 0.3262 0.030 Uiso 1 1 calc R
H5C H -0.0929 0.1034 0.4147 0.030 Uiso 1 1 calc R
C6 C 0.0780(3) -0.0291(3) 0.3483(3) 0.0238(10) Uani 1 1 d .
H6A H 0.0349 -0.0832 0.3569 0.036 Uiso 1 1 calc R
H6B H 0.1096 0.0037 0.4058 0.036 Uiso 1 1 calc R
H6C H 0.1326 -0.0490 0.3131 0.036 Uiso 1 1 calc R
C7 C -0.0649(3) -0.0218(3) 0.1746(3) 0.0197(9) Uani 1 1 d .
C8 C -0.1154(4) 0.0398(3) 0.1093(3) 0.0308(11) Uani 1 1 d .
H8A H -0.0631 0.0860 0.0983 0.046 Uiso 1 1 calc R
H8B H -0.1716 0.0710 0.1348 0.046 Uiso 1 1 calc R
H8C H -0.1433 0.0012 0.0535 0.046 Uiso 1 1 calc R
C9 C 0.0202(4) -0.0757(3) 0.1304(3) 0.0300(11) Uani 1 1 d .
H9A H 0.0524 -0.1149 0.1709 0.045 Uiso 1 1 calc R
H9B H 0.0731 -0.0316 0.1168 0.045 Uiso 1 1 calc R
H9C H -0.0117 -0.1142 0.0758 0.045 Uiso 1 1 calc R
C10 C -0.1501(4) -0.0956(3) 0.1906(3) 0.0276(10) Uani 1 1 d .
H10A H -0.1194 -0.1354 0.2313 0.041 Uiso 1 1 calc R
H10B H -0.1780 -0.1332 0.1344 0.041 Uiso 1 1 calc R
H10C H -0.2061 -0.0642 0.2162 0.041 Uiso 1 1 calc R
C11 C -0.0698(3) 0.2750(3) 0.2809(3) 0.0138(8) Uani 1 1 d .
C12 C -0.0948(3) 0.3083(3) 0.3648(3) 0.0194(9) Uani 1 1 d .
H12A H -0.0421 0.3167 0.4140 0.023 Uiso 1 1 calc R
C13 C -0.1974(3) 0.3298(3) 0.3779(3) 0.0211(9) Uani 1 1 d .
H13A H -0.2124 0.3530 0.4351 0.025 Uiso 1 1 calc R
C14 C -0.2762(3) 0.3167(3) 0.3061(3) 0.0218(9) Uani 1 1 d .
H14A H -0.3453 0.3289 0.3147 0.026 Uiso 1 1 calc R
C15 C -0.2522(3) 0.2853(3) 0.2214(3) 0.0247(10) Uani 1 1 d .
H15A H -0.3051 0.2774 0.1724 0.030 Uiso 1 1 calc R
C16 C -0.1495(3) 0.2652(3) 0.2085(3) 0.0206(9) Uani 1 1 d .
H16A H -0.1341 0.2449 0.1508 0.025 Uiso 1 1 calc R
C17 C 0.0730(3) 0.4127(3) 0.2249(3) 0.0140(8) Uani 1 1 d .
C18 C 0.0218(3) 0.4249(3) 0.1413(3) 0.0198(9) Uani 1 1 d .
H18A H 0.0110 0.3740 0.0953 0.024 Uiso 1 1 calc R
C19 C -0.0138(3) 0.5116(3) 0.1248(3) 0.0240(10) Uani 1 1 d .
H19A H -0.0478 0.5181 0.0682 0.029 Uiso 1 1 calc R
C20 C 0.0016(3) 0.5880(3) 0.1927(3) 0.0239(10) Uani 1 1 d .
H20A H -0.0203 0.6466 0.1819 0.029 Uiso 1 1 calc R
C21 C 0.0498(3) 0.5762(3) 0.2763(3) 0.0228(9) Uani 1 1 d .
H21A H 0.0588 0.6270 0.3225 0.027 Uiso 1 1 calc R
C22 C 0.0855(3) 0.4900(3) 0.2931(3) 0.0182(8) Uani 1 1 d .
H22A H 0.1179 0.4836 0.3503 0.022 Uiso 1 1 calc R
Si2 Si 0.31406(8) 0.36009(7) 0.17475(7) 0.0131(2) Uani 1 1 d .
C23 C 0.3071(3) 0.4913(3) 0.1959(3) 0.0177(8) Uani 1 1 d .
H23A H 0.3632 0.5214 0.1706 0.027 Uiso 1 1 calc R
H23B H 0.3145 0.5121 0.2596 0.027 Uiso 1 1 calc R
H23C H 0.2402 0.5076 0.1684 0.027 Uiso 1 1 calc R
C24 C 0.4513(3) 0.3402(3) 0.2247(3) 0.0194(9) Uani 1 1 d .
H24A H 0.5017 0.3779 0.2000 0.029 Uiso 1 1 calc R
H24B H 0.4636 0.2749 0.2108 0.029 Uiso 1 1 calc R
H24C H 0.4588 0.3578 0.2888 0.029 Uiso 1 1 calc R
C25 C 0.3107(3) 0.3256(3) 0.0471(3) 0.0166(8) Uani 1 1 d .
C26 C 0.1985(3) 0.3194(3) -0.0007(3) 0.0221(9) Uani 1 1 d .
H26A H 0.1558 0.2734 0.0221 0.033 Uiso 1 1 calc R
H26B H 0.1989 0.3012 -0.0642 0.033 Uiso 1 1 calc R
H26C H 0.1699 0.3797 0.0096 0.033 Uiso 1 1 calc R
C27 C 0.3579(3) 0.2295(3) 0.0259(3) 0.0223(9) Uani 1 1 d .
H27A H 0.4291 0.2330 0.0556 0.033 Uiso 1 1 calc R
H27B H 0.3579 0.2145 -0.0380 0.033 Uiso 1 1 calc R
H27C H 0.3160 0.1815 0.0468 0.033 Uiso 1 1 calc R
C28 C 0.3791(4) 0.3995(3) 0.0098(3) 0.0246(10) Uani 1 1 d .
H28A H 0.4503 0.4032 0.0396 0.037 Uiso 1 1 calc R
H28B H 0.3508 0.4599 0.0203 0.037 Uiso 1 1 calc R
H28C H 0.3788 0.3812 -0.0537 0.037 Uiso 1 1 calc R
Ru1 Ru 0.18546(2) 0.26879(2) 0.36070(2) 0.01090(7) Uani 1 1 d .
C29 C 0.1823(3) 0.3562(3) 0.4957(3) 0.0151(8) Uani 1 1 d .
C30 C 0.1708(3) 0.2584(3) 0.5038(3) 0.0155(8) Uani 1 1 d .
C31 C 0.2646(3) 0.2162(3) 0.4787(3) 0.0146(8) Uani 1 1 d .
C32 C 0.3328(3) 0.2882(3) 0.4543(3) 0.0148(8) Uani 1 1 d .
C33 C 0.2817(3) 0.3749(3) 0.4638(3) 0.0142(8) Uani 1 1 d .
C34 C 0.1128(3) 0.4302(3) 0.5299(3) 0.0191(9) Uani 1 1 d .
H34A H 0.1374 0.4903 0.5160 0.029 Uiso 1 1 calc R
H34B H 0.1152 0.4333 0.5940 0.029 Uiso 1 1 calc R
H34C H 0.0414 0.4144 0.5017 0.029 Uiso 1 1 calc R
C35 C 0.0860(3) 0.2092(3) 0.5449(3) 0.0199(9) Uani 1 1 d .
H35A H 0.0973 0.1434 0.5414 0.030 Uiso 1 1 calc R
H35B H 0.0181 0.2167 0.5128 0.030 Uiso 1 1 calc R
H35C H 0.0883 0.2363 0.6068 0.030 Uiso 1 1 calc R
C36 C 0.2957(4) 0.1198(3) 0.4922(3) 0.0229(9) Uani 1 1 d .
H36A H 0.2369 0.0842 0.5083 0.034 Uiso 1 1 calc R
H36B H 0.3540 0.1249 0.5395 0.034 Uiso 1 1 calc R
H36C H 0.3163 0.0885 0.4375 0.034 Uiso 1 1 calc R
C37 C 0.4458(3) 0.2764(3) 0.4399(3) 0.0216(9) Uani 1 1 d .
H37A H 0.4761 0.3335 0.4240 0.032 Uiso 1 1 calc R
H37B H 0.4484 0.2255 0.3921 0.032 Uiso 1 1 calc R
H37C H 0.4849 0.2626 0.4942 0.032 Uiso 1 1 calc R
C38 C 0.3320(3) 0.4701(3) 0.4577(3) 0.0203(9) Uani 1 1 d .
H38A H 0.2817 0.5166 0.4665 0.030 Uiso 1 1 calc R
H38B H 0.3544 0.4700 0.3994 0.030 Uiso 1 1 calc R
H38C H 0.3920 0.4847 0.5033 0.030 Uiso 1 1 calc R
Li1 Li 0.5441(6) 0.2107(5) 0.7518(5) 0.0227(16) Uani 1 1 d .
O1 O 0.4933(3) 0.0869(2) 0.7736(2) 0.0319(8) Uani 1 1 d .
C39 C 0.5214(4) 0.0537(3) 0.8580(4) 0.0370(12) Uani 1 1 d .
H39A H 0.5109 0.1010 0.9078 0.044 Uiso 1 1 calc R
H39B H 0.5949 0.0391 0.8647 0.044 Uiso 1 1 calc R
C40 C 0.4500(5) -0.0335(4) 0.8560(5) 0.0523(17) Uani 1 1 d .
H40A H 0.3832 -0.0182 0.8765 0.063 Uiso 1 1 calc R
H40B H 0.4831 -0.0769 0.8927 0.063 Uiso 1 1 calc R
C41 C 0.4351(5) -0.0742(4) 0.7564(5) 0.0538(18) Uani 1 1 d .
H41A H 0.4937 -0.1105 0.7410 0.065 Uiso 1 1 calc R
H41B H 0.3696 -0.1136 0.7399 0.065 Uiso 1 1 calc R
C42 C 0.4321(4) 0.0128(4) 0.7123(4) 0.0392(13) Uani 1 1 d .
H42A H 0.4619 0.0026 0.6560 0.047 Uiso 1 1 calc R
H42B H 0.3598 0.0292 0.6996 0.047 Uiso 1 1 calc R
O2 O 0.6122(2) 0.2056(2) 0.6434(2) 0.0246(7) Uani 1 1 d .
C43 C 0.6246(4) 0.1204(3) 0.5846(3) 0.0274(10) Uani 1 1 d .
H43A H 0.5580 0.0970 0.5485 0.033 Uiso 1 1 calc R
H43B H 0.6495 0.0720 0.6192 0.033 Uiso 1 1 calc R
C44 C 0.7057(4) 0.1474(3) 0.5252(3) 0.0297(11) Uani 1 1 d .
H44A H 0.7479 0.0953 0.5088 0.036 Uiso 1 1 calc R
H44B H 0.6722 0.1681 0.4710 0.036 Uiso 1 1 calc R
C45 C 0.7718(3) 0.2275(3) 0.5861(3) 0.0257(10) Uani 1 1 d .
H45A H 0.8216 0.2042 0.6301 0.031 Uiso 1 1 calc R
H45B H 0.8099 0.2671 0.5517 0.031 Uiso 1 1 calc R
C46 C 0.6886(3) 0.2794(3) 0.6301(3) 0.0248(10) Uani 1 1 d .
H46A H 0.7186 0.3159 0.6872 0.030 Uiso 1 1 calc R
H46B H 0.6561 0.3214 0.5916 0.030 Uiso 1 1 calc R
O3 O 0.4314(2) 0.2924(2) 0.7372(2) 0.0250(7) Uani 1 1 d .
C47 C 0.4330(4) 0.3728(3) 0.6906(3) 0.0255(10) Uani 1 1 d .
H47A H 0.4115 0.3545 0.6265 0.031 Uiso 1 1 calc R
H47B H 0.5029 0.4054 0.6999 0.031 Uiso 1 1 calc R
C48 C 0.3546(4) 0.4336(3) 0.7321(4) 0.0320(11) Uani 1 1 d .
H48A H 0.3275 0.4764 0.6920 0.038 Uiso 1 1 calc R
H48B H 0.3862 0.4699 0.7889 0.038 Uiso 1 1 calc R
C49 C 0.2677(3) 0.3616(3) 0.7461(3) 0.0263(10) Uani 1 1 d .
H49A H 0.2098 0.3552 0.6973 0.032 Uiso 1 1 calc R
H49B H 0.2405 0.3798 0.8026 0.032 Uiso 1 1 calc R
C50 C 0.3228(3) 0.2695(3) 0.7472(3) 0.0233(9) Uani 1 1 d .
H50A H 0.3181 0.2454 0.8036 0.028 Uiso 1 1 calc R
H50B H 0.2903 0.2222 0.6982 0.028 Uiso 1 1 calc R
O4 O 0.6528(2) 0.2533(2) 0.8509(2) 0.0283(7) Uani 1 1 d .
C51 C 0.6432(4) 0.3099(3) 0.9357(3) 0.0286(10) Uani 1 1 d .
H51A H 0.6049 0.2740 0.9729 0.034 Uiso 1 1 calc R
H51B H 0.6063 0.3655 0.9260 0.034 Uiso 1 1 calc R
C52 C 0.7561(4) 0.3372(3) 0.9800(3) 0.0311(11) Uani 1 1 d .
H52A H 0.7601 0.3500 1.0450 0.037 Uiso 1 1 calc R
H52B H 0.7864 0.3916 0.9579 0.037 Uiso 1 1 calc R
C53 C 0.8105(4) 0.2483(4) 0.9502(3) 0.0362(12) Uani 1 1 d .
H53A H 0.8860 0.2618 0.9522 0.043 Uiso 1 1 calc R
H53B H 0.7981 0.1999 0.9875 0.043 Uiso 1 1 calc R
C54 C 0.7576(4) 0.2191(4) 0.8545(3) 0.0370(12) Uani 1 1 d .
H54A H 0.7974 0.2467 0.8126 0.044 Uiso 1 1 calc R
H54B H 0.7530 0.1511 0.8390 0.044 Uiso 1 1 calc R

loop_
_atom_site_aniso_label
_atom_site_aniso_U_11
_atom_site_aniso_U_22
_atom_site_aniso_U_33
_atom_site_aniso_U_23
_atom_site_aniso_U_13
_atom_site_aniso_U_12
Pb1 0.01237(8) 0.01174(7) 0.01873(8) 0.00122(5) 0.00463(6) 0.00175(5)
C1 0.014(2) 0.0157(19) 0.016(2) 0.0020(16) 0.0036(15) 0.0011(15)
C2 0.0071(18) 0.0158(18) 0.0145(19) -0.0016(15) 0.0003(14) -0.0018(14)
C3 0.0122(19) 0.0143(18) 0.0098(18) 0.0009(15) 0.0003(14) -0.0007(15)
C4 0.014(2) 0.0101(17) 0.018(2) 0.0049(15) -0.0007(15) 0.0030(14)
Si1 0.0121(5) 0.0134(5) 0.0179(6) 0.0023(4) 0.0036(4) -0.0007(4)
C5 0.020(2) 0.018(2) 0.021(2) -0.0021(17) 0.0083(17) -0.0010(16)
C6 0.016(2) 0.022(2) 0.034(3) 0.0077(19) 0.0017(18) -0.0001(17)
C7 0.016(2) 0.020(2) 0.022(2) -0.0033(17) 0.0040(17) -0.0033(16)
C8 0.029(3) 0.036(3) 0.024(3) 0.003(2) -0.003(2) -0.007(2)
C9 0.023(3) 0.030(3) 0.032(3) -0.015(2) 0.010(2) -0.005(2)
C10 0.025(3) 0.026(2) 0.027(3) -0.006(2) 0.0049(19) -0.0108(19)
C11 0.014(2) 0.0080(17) 0.021(2) 0.0035(15) 0.0051(16) 0.0014(14)
C12 0.015(2) 0.019(2) 0.022(2) -0.0009(17) -0.0019(17) 0.0003(16)
C13 0.020(2) 0.018(2) 0.026(2) -0.0009(18) 0.0097(18) 0.0063(17)
C14 0.013(2) 0.018(2) 0.036(3) 0.0083(19) 0.0055(18) 0.0051(16)
C15 0.014(2) 0.035(3) 0.025(2) 0.008(2) -0.0024(17) 0.0016(18)
C16 0.020(2) 0.024(2) 0.018(2) 0.0033(17) 0.0043(17) 0.0019(17)
C17 0.0096(19) 0.0129(18) 0.021(2) 0.0037(16) 0.0053(15) 0.0015(14)
C18 0.019(2) 0.021(2) 0.018(2) 0.0007(17) 0.0011(17) 0.0008(17)
C19 0.020(2) 0.030(2) 0.025(2) 0.012(2) 0.0006(18) 0.0063(18)
C20 0.018(2) 0.018(2) 0.040(3) 0.014(2) 0.009(2) 0.0080(17)
C21 0.023(2) 0.016(2) 0.030(3) -0.0009(18) 0.0079(19) 0.0025(17)
C22 0.018(2) 0.019(2) 0.019(2) 0.0031(17) 0.0038(17) 0.0030(16)
Si2 0.0114(5) 0.0132(5) 0.0149(5) 0.0025(4) 0.0023(4) -0.0007(4)
C23 0.018(2) 0.0162(19) 0.018(2) -0.0004(16) 0.0042(16) -0.0037(16)
C24 0.014(2) 0.025(2) 0.020(2) 0.0063(18) 0.0037(16) 0.0002(17)
C25 0.015(2) 0.018(2) 0.018(2) 0.0017(16) 0.0041(16) 0.0021(16)
C26 0.019(2) 0.030(2) 0.018(2) 0.0005(18) 0.0043(17) 0.0045(18)
C27 0.024(2) 0.022(2) 0.022(2) 0.0019(18) 0.0063(18) 0.0031(18)
C28 0.030(3) 0.028(2) 0.019(2) 0.0074(19) 0.0104(19) -0.0003(19)
Ru1 0.00964(16) 0.01065(14) 0.01232(16) 0.00156(12) 0.00107(12) 0.00089(11)
C29 0.015(2) 0.0183(19) 0.0111(19) 0.0004(15) 0.0010(15) -0.0013(16)
C30 0.019(2) 0.0168(19) 0.0105(19) 0.0002(15) 0.0021(15) 0.0010(16)
C31 0.013(2) 0.0153(19) 0.0133(19) -0.0005(15) -0.0040(15) 0.0027(15)
C32 0.013(2) 0.020(2) 0.0105(19) -0.0002(15) -0.0022(15) 0.0045(15)
C33 0.014(2) 0.0146(18) 0.0136(19) 0.0015(15) 0.0002(15) 0.0026(15)
C34 0.019(2) 0.022(2) 0.014(2) -0.0037(17) 0.0017(16) 0.0036(17)
C35 0.020(2) 0.023(2) 0.017(2) 0.0031(17) 0.0029(17) -0.0024(17)
C36 0.029(3) 0.017(2) 0.023(2) 0.0060(18) -0.0021(18) 0.0057(18)
C37 0.016(2) 0.031(2) 0.017(2) 0.0025(18) -0.0008(17) 0.0048(18)
C38 0.018(2) 0.020(2) 0.021(2) 0.0003(17) -0.0017(17) -0.0019(17)
Li1 0.020(4) 0.021(4) 0.027(4) 0.002(3) 0.001(3) 0.003(3)
O1 0.036(2) 0.0234(17) 0.037(2) 0.0074(15) 0.0043(15) 0.0007(14)
C39 0.047(3) 0.028(3) 0.039(3) 0.013(2) 0.009(2) 0.008(2)
C40 0.039(3) 0.046(3) 0.080(5) 0.043(3) 0.003(3) 0.000(3)
C41 0.040(3) 0.023(3) 0.095(6) 0.014(3) -0.010(3) -0.004(2)
C42 0.035(3) 0.033(3) 0.050(3) 0.008(3) 0.009(3) -0.006(2)
O2 0.0263(17) 0.0188(15) 0.0290(18) -0.0008(13) 0.0103(14) 0.0007(12)
C43 0.032(3) 0.018(2) 0.031(3) -0.0054(19) 0.009(2) 0.0018(19)
C44 0.033(3) 0.028(2) 0.029(3) 0.002(2) 0.010(2) 0.003(2)
C45 0.022(2) 0.026(2) 0.031(3) 0.009(2) 0.0049(19) 0.0025(19)
C46 0.026(2) 0.017(2) 0.030(3) 0.0041(19) -0.0006(19) -0.0034(18)
O3 0.0156(16) 0.0248(16) 0.0380(19) 0.0107(14) 0.0088(13) 0.0040(12)
C47 0.024(2) 0.027(2) 0.026(2) 0.008(2) 0.0035(19) -0.0041(19)
C48 0.033(3) 0.022(2) 0.040(3) 0.003(2) 0.002(2) 0.004(2)
C49 0.020(2) 0.031(2) 0.030(3) 0.008(2) 0.0055(19) 0.0056(19)
C50 0.017(2) 0.023(2) 0.030(3) 0.0041(19) 0.0035(18) -0.0034(17)
O4 0.0231(17) 0.0328(18) 0.0270(18) -0.0032(14) 0.0008(13) 0.0085(14)
C51 0.034(3) 0.026(2) 0.028(3) 0.005(2) 0.008(2) 0.003(2)
C52 0.039(3) 0.029(2) 0.024(3) 0.003(2) 0.001(2) 0.006(2)
C53 0.039(3) 0.041(3) 0.026(3) 0.000(2) -0.005(2) 0.014(2)
C54 0.029(3) 0.050(3) 0.031(3) -0.002(2) 0.000(2) 0.015(2)

loop_
_atom_type_symbol
_atom_type_description
_atom_type_scat_dispersion_real
_atom_type_scat_dispersion_imag
_atom_type_scat_source
C C 0.0033 0.0016 'International Tables Vol C Tables 4.2.6.8 and 6.1.1.4'
H H 0.0000 0.0000 'International Tables Vol C Tables 4.2.6.8 and 6.1.1.4'
Li Li -0.0003 0.0001 'International Tables Vol C Tables 4.2.6.8 and 6.1.1.4'
O O 0.0106 0.0060 'International Tables Vol C Tables 4.2.6.8 and 6.1.1.4'
Si Si 0.0817 0.0704 'International Tables Vol C Tables 4.2.6.8 and 6.1.1.4'
Ru Ru -1.2594 0.8363 'International Tables Vol C Tables 4.2.6.8 and 6.1.1.4'
Pb Pb -3.3944 10.1111 'International Tables Vol C Tables 4.2.6.8 and 6.1.1.4'

loop_
_geom_angle_atom_site_label_1
_geom_angle_atom_site_label_2
_geom_angle_atom_site_label_3
_geom_angle
C1 Pb1 C4 75.79(14)
C1 Pb1 Ru1 51.89(10)
C4 Pb1 Ru1 51.78(10)
C2 C1 Si1 127.5(3)
C2 C1 Pb1 113.7(3)
Si1 C1 Pb1 117.35(19)
C2 C1 Ru1 68.6(2)
Si1 C1 Ru1 135.1(2)
Pb1 C1 Ru1 76.32(12)
C1 C2 C3 118.1(3)
C1 C2 C11 123.1(3)
C3 C2 C11 118.7(3)
C1 C2 Ru1 74.4(2)
C3 C2 Ru1 70.6(2)
C11 C2 Ru1 128.3(3)
C4 C3 C2 118.1(3)
C4 C3 C17 123.3(3)
C2 C3 C17 118.4(3)
C4 C3 Ru1 74.4(2)
C2 C3 Ru1 70.7(2)
C17 C3 Ru1 129.9(3)
C3 C4 Si2 127.2(3)
C3 C4 Ru1 68.7(2)
Si2 C4 Ru1 132.6(2)
C3 C4 Pb1 113.7(3)
Si2 C4 Pb1 118.12(18)
Ru1 C4 Pb1 76.27(11)
C1 Si1 C6 110.98(19)
C1 Si1 C5 116.97(18)
C6 Si1 C5 105.0(2)
C1 Si1 C7 111.06(19)
C6 Si1 C7 105.6(2)
C5 Si1 C7 106.46(18)
Si1 C5 H5A 109.5
Si1 C5 H5B 109.5
H5A C5 H5B 109.5
Si1 C5 H5C 109.5
H5A C5 H5C 109.5
H5B C5 H5C 109.5
Si1 C6 H6A 109.5
Si1 C6 H6B 109.5
H6A C6 H6B 109.5
Si1 C6 H6C 109.5
H6A C6 H6C 109.5
H6B C6 H6C 109.5
C8 C7 C9 108.7(4)
C8 C7 C10 108.4(4)
C9 C7 C10 107.2(3)
C8 C7 Si1 111.7(3)
C9 C7 Si1 111.0(3)
C10 C7 Si1 109.6(3)
C7 C8 H8A 109.5
C7 C8 H8B 109.5
H8A C8 H8B 109.5
C7 C8 H8C 109.5
H8A C8 H8C 109.5
H8B C8 H8C 109.5
C7 C9 H9A 109.5
C7 C9 H9B 109.5
H9A C9 H9B 109.5
C7 C9 H9C 109.5
H9A C9 H9C 109.5
H9B C9 H9C 109.5
C7 C10 H10A 109.5
C7 C10 H10B 109.5
H10A C10 H10B 109.5
C7 C10 H10C 109.5
H10A C10 H10C 109.5
H10B C10 H10C 109.5
C12 C11 C16 118.0(4)
C12 C11 C2 122.9(4)
C16 C11 C2 119.1(4)
C11 C12 C13 121.5(4)
C11 C12 H12A 119.3
C13 C12 H12A 119.3
C14 C13 C12 119.9(4)
C14 C13 H13A 120.1
C12 C13 H13A 120.1
C13 C14 C15 119.4(4)
C13 C14 H14A 120.3
C15 C14 H14A 120.3
C14 C15 C16 120.5(4)
C14 C15 H15A 119.7
C16 C15 H15A 119.7
C11 C16 C15 120.7(4)
C11 C16 H16A 119.7
C15 C16 H16A 119.7
C18 C17 C22 117.7(4)
C18 C17 C3 119.1(4)
C22 C17 C3 123.2(4)
C17 C18 C19 121.6(4)
C17 C18 H18A 119.2
C19 C18 H18A 119.2
C20 C19 C18 119.8(4)
C20 C19 H19A 120.1
C18 C19 H19A 120.1
C21 C20 C19 119.1(4)
C21 C20 H20A 120.5
C19 C20 H20A 120.5
C20 C21 C22 121.3(4)
C20 C21 H21A 119.4
C22 C21 H21A 119.4
C21 C22 C17 120.5(4)
C21 C22 H22A 119.8
C17 C22 H22A 119.8
C4 Si2 C24 112.31(17)
C4 Si2 C23 115.64(17)
C24 Si2 C23 104.50(19)
C4 Si2 C25 111.44(18)
C24 Si2 C25 105.31(18)
C23 Si2 C25 106.87(18)
Si2 C23 H23A 109.5
Si2 C23 H23B 109.5
H23A C23 H23B 109.5
Si2 C23 H23C 109.5
H23A C23 H23C 109.5
H23B C23 H23C 109.5
Si2 C24 H24A 109.5
Si2 C24 H24B 109.5
H24A C24 H24B 109.5
Si2 C24 H24C 109.5
H24A C24 H24C 109.5
H24B C24 H24C 109.5
C26 C25 C28 109.3(3)
C26 C25 C27 108.9(3)
C28 C25 C27 107.2(3)
C26 C25 Si2 111.1(3)
C28 C25 Si2 109.7(3)
C27 C25 Si2 110.6(3)
C25 C26 H26A 109.5
C25 C26 H26B 109.5
H26A C26 H26B 109.5
C25 C26 H26C 109.5
H26A C26 H26C 109.5
H26B C26 H26C 109.5
C25 C27 H27A 109.5
C25 C27 H27B 109.5
H27A C27 H27B 109.5
C25 C27 H27C 109.5
H27A C27 H27C 109.5
H27B C27 H27C 109.5
C25 C28 H28A 109.5
C25 C28 H28B 109.5
H28A C28 H28B 109.5
C25 C28 H28C 109.5
H28A C28 H28C 109.5
H28B C28 H28C 109.5
C31 Ru1 C32 38.11(14)
C31 Ru1 C3 177.13(14)
C32 Ru1 C3 140.87(14)
C31 Ru1 C2 142.27(14)
C32 Ru1 C2 179.02(14)
C3 Ru1 C2 38.69(13)
C31 Ru1 C30 38.17(14)
C32 Ru1 C30 63.55(15)
C3 Ru1 C30 144.67(14)
C2 Ru1 C30 117.31(14)
C31 Ru1 C33 63.50(14)
C32 Ru1 C33 37.98(14)
C3 Ru1 C33 117.38(14)
C2 Ru1 C33 142.64(14)
C30 Ru1 C33 63.05(14)
C31 Ru1 C29 62.93(14)
C32 Ru1 C29 62.93(14)
C3 Ru1 C29 119.57(14)
C2 Ru1 C29 118.03(14)
C30 Ru1 C29 37.22(14)
C33 Ru1 C29 37.46(14)
C31 Ru1 C4 140.31(14)
C32 Ru1 C4 112.29(14)
C3 Ru1 C4 36.94(13)
C2 Ru1 C4 66.88(14)
C30 Ru1 C4 174.75(14)
C33 Ru1 C4 111.71(14)
C29 Ru1 C4 138.69(14)
C31 Ru1 C1 112.46(14)
C32 Ru1 C1 142.51(14)
C3 Ru1 C1 67.01(14)
C2 Ru1 C1 37.05(14)
C30 Ru1 C1 109.42(14)
C33 Ru1 C1 172.11(14)
C29 Ru1 C1 135.00(14)
C4 Ru1 C1 75.83(14)
C31 Ru1 Pb1 101.13(10)
C32 Ru1 Pb1 102.87(10)
C3 Ru1 Pb1 76.29(10)
C2 Ru1 Pb1 76.22(10)
C30 Ru1 Pb1 131.01(10)
C33 Ru1 Pb1 134.46(10)
C29 Ru1 Pb1 163.73(10)
C4 Ru1 Pb1 51.96(9)
C1 Ru1 Pb1 51.79(9)
C30 C29 C33 108.3(3)
C30 C29 C34 125.9(4)
C33 C29 C34 124.9(4)
C30 C29 Ru1 70.1(2)
C33 C29 Ru1 70.1(2)
C34 C29 Ru1 133.6(3)
C29 C30 C31 107.9(3)
C29 C30 C35 127.1(4)
C31 C30 C35 124.4(4)
C29 C30 Ru1 72.7(2)
C31 C30 Ru1 69.8(2)
C35 C30 Ru1 130.4(3)
C32 C31 C30 108.0(3)
C32 C31 C36 124.7(4)
C30 C31 C36 126.4(4)
C32 C31 Ru1 71.1(2)
C30 C31 Ru1 72.0(2)
C36 C31 Ru1 131.2(3)
C31 C32 C33 108.1(3)
C31 C32 C37 123.9(4)
C33 C32 C37 127.0(4)
C31 C32 Ru1 70.8(2)
C33 C32 Ru1 72.1(2)
C37 C32 Ru1 131.9(3)
C32 C33 C29 107.7(3)
C32 C33 C38 125.4(4)
C29 C33 C38 126.1(3)
C32 C33 Ru1 69.9(2)
C29 C33 Ru1 72.4(2)
C38 C33 Ru1 131.4(3)
C29 C34 H34A 109.5
C29 C34 H34B 109.5
H34A C34 H34B 109.5
C29 C34 H34C 109.5
H34A C34 H34C 109.5
H34B C34 H34C 109.5
C30 C35 H35A 109.5
C30 C35 H35B 109.5
H35A C35 H35B 109.5
C30 C35 H35C 109.5
H35A C35 H35C 109.5
H35B C35 H35C 109.5
C31 C36 H36A 109.5
C31 C36 H36B 109.5
H36A C36 H36B 109.5
C31 C36 H36C 109.5
H36A C36 H36C 109.5
H36B C36 H36C 109.5
C32 C37 H37A 109.5
C32 C37 H37B 109.5
H37A C37 H37B 109.5
C32 C37 H37C 109.5
H37A C37 H37C 109.5
H37B C37 H37C 109.5
C33 C38 H38A 109.5
C33 C38 H38B 109.5
H38A C38 H38B 109.5
C33 C38 H38C 109.5
H38A C38 H38C 109.5
H38B C38 H38C 109.5
O3 Li1 O4 115.3(4)
O3 Li1 O1 111.9(4)
O4 Li1 O1 104.5(4)
O3 Li1 O2 106.3(4)
O4 Li1 O2 106.3(4)
O1 Li1 O2 112.6(4)
C42 O1 C39 108.9(4)
C42 O1 Li1 129.1(4)
C39 O1 Li1 121.8(4)
O1 C39 C40 105.9(4)
O1 C39 H39A 110.6
C40 C39 H39A 110.6
O1 C39 H39B 110.6
C40 C39 H39B 110.6
H39A C39 H39B 108.7
C39 C40 C41 102.1(5)
C39 C40 H40A 111.3
C41 C40 H40A 111.3
C39 C40 H40B 111.3
C41 C40 H40B 111.3
H40A C40 H40B 109.2
C42 C41 C40 102.1(5)
C42 C41 H41A 111.4
C40 C41 H41A 111.4
C42 C41 H41B 111.4
C40 C41 H41B 111.4
H41A C41 H41B 109.2
O1 C42 C41 107.2(5)
O1 C42 H42A 110.3
C41 C42 H42A 110.3
O1 C42 H42B 110.3
C41 C42 H42B 110.3
H42A C42 H42B 108.5
C43 O2 C46 109.6(3)
C43 O2 Li1 124.7(3)
C46 O2 Li1 122.3(3)
O2 C43 C44 105.5(4)
O2 C43 H43A 110.6
C44 C43 H43A 110.6
O2 C43 H43B 110.6
C44 C43 H43B 110.6
H43A C43 H43B 108.8
C45 C44 C43 101.9(4)
C45 C44 H44A 111.4
C43 C44 H44A 111.4
C45 C44 H44B 111.4
C43 C44 H44B 111.4
H44A C44 H44B 109.2
C46 C45 C44 101.6(4)
C46 C45 H45A 111.4
C44 C45 H45A 111.4
C46 C45 H45B 111.4
C44 C45 H45B 111.4
H45A C45 H45B 109.3
O2 C46 C45 104.4(3)
O2 C46 H46A 110.9
C45 C46 H46A 110.9
O2 C46 H46B 110.9
C45 C46 H46B 110.9
H46A C46 H46B 108.9
C47 O3 C50 106.8(3)
C47 O3 Li1 125.6(3)
C50 O3 Li1 125.4(3)
O3 C47 C48 103.7(4)
O3 C47 H47A 111.0
C48 C47 H47A 111.0
O3 C47 H47B 111.0
C48 C47 H47B 111.0
H47A C47 H47B 109.0
C47 C48 C49 102.9(4)
C47 C48 H48A 111.2
C49 C48 H48A 111.2
C47 C48 H48B 111.2
C49 C48 H48B 111.2
H48A C48 H48B 109.1
C48 C49 C50 104.1(3)
C48 C49 H49A 110.9
C50 C49 H49A 110.9
C48 C49 H49B 110.9
C50 C49 H49B 110.9
H49A C49 H49B 109.0
O3 C50 C49 106.2(3)
O3 C50 H50A 110.5
C49 C50 H50A 110.5
O3 C50 H50B 110.5
C49 C50 H50B 110.5
H50A C50 H50B 108.7
C51 O4 C54 109.2(3)
C51 O4 Li1 128.3(3)
C54 O4 Li1 121.9(4)
O4 C51 C52 105.3(4)
O4 C51 H51A 110.7
C52 C51 H51A 110.7
O4 C51 H51B 110.7
C52 C51 H51B 110.7
H51A C51 H51B 108.8
C51 C52 C53 101.2(4)
C51 C52 H52A 111.5
C53 C52 H52A 111.5
C51 C52 H52B 111.5
C53 C52 H52B 111.5
H52A C52 H52B 109.3
C54 C53 C52 102.3(4)
C54 C53 H53A 111.3
C52 C53 H53A 111.3
C54 C53 H53B 111.3
C52 C53 H53B 111.3
H53A C53 H53B 109.2
O4 C54 C53 106.3(4)
O4 C54 H54A 110.5
C53 C54 H54A 110.5
O4 C54 H54B 110.5
C53 C54 H54B 110.5
H54A C54 H54B 108.7

loop_
_geom_bond_atom_site_label_1
_geom_bond_atom_site_label_2
_geom_bond_distance
Pb1 C1 2.274(4)
Pb1 C4 2.280(4)
Pb1 Ru1 2.8119(3)
C1 C2 1.425(5)
C1 Si1 1.834(4)
C1 Ru1 2.277(4)
C2 C3 1.458(5)
C2 C11 1.502(5)
C2 Ru1 2.202(4)
C3 C4 1.419(5)
C3 C17 1.502(5)
C3 Ru1 2.200(4)
C4 Si2 1.839(4)
C4 Ru1 2.274(4)
Si1 C6 1.875(4)
Si1 C5 1.888(4)
Si1 C7 1.928(4)
C5 H5A 0.9600
C5 H5B 0.9600
C5 H5C 0.9600
C6 H6A 0.9600
C6 H6B 0.9600
C6 H6C 0.9600
C7 C8 1.525(6)
C7 C9 1.536(6)
C7 C10 1.539(6)
C8 H8A 0.9600
C8 H8B 0.9600
C8 H8C 0.9600
C9 H9A 0.9600
C9 H9B 0.9600
C9 H9C 0.9600
C10 H10A 0.9600
C10 H10B 0.9600
C10 H10C 0.9600
C11 C12 1.375(6)
C11 C16 1.388(6)
C12 C13 1.395(6)
C12 H12A 0.9300
C13 C14 1.372(6)
C13 H13A 0.9300
C14 C15 1.375(6)
C14 H14A 0.9300
C15 C16 1.390(6)
C15 H15A 0.9300
C16 H16A 0.9300
C17 C18 1.389(6)
C17 C22 1.396(6)
C18 C19 1.394(6)
C18 H18A 0.9300
C19 C20 1.385(6)
C19 H19A 0.9300
C20 C21 1.373(6)
C20 H20A 0.9300
C21 C22 1.389(6)
C21 H21A 0.9300
C22 H22A 0.9300
Si2 C24 1.876(4)
Si2 C23 1.878(4)
Si2 C25 1.920(4)
C23 H23A 0.9600
C23 H23B 0.9600
C23 H23C 0.9600
C24 H24A 0.9600
C24 H24B 0.9600
C24 H24C 0.9600
C25 C26 1.517(6)
C25 C28 1.545(6)
C25 C27 1.547(5)
C26 H26A 0.9600
C26 H26B 0.9600
C26 H26C 0.9600
C27 H27A 0.9600
C27 H27B 0.9600
C27 H27C 0.9600
C28 H28A 0.9600
C28 H28B 0.9600
C28 H28C 0.9600
Ru1 C31 2.189(4)
Ru1 C32 2.193(4)
Ru1 C30 2.219(4)
Ru1 C33 2.222(4)
Ru1 C29 2.252(4)
C29 C30 1.427(5)
C29 C33 1.437(5)
C29 C34 1.502(5)
C30 C31 1.442(5)
C30 C35 1.502(5)
C31 C32 1.431(6)
C31 C36 1.496(5)
C32 C33 1.437(5)
C32 C37 1.501(5)
C33 C38 1.496(5)
C34 H34A 0.9600
C34 H34B 0.9600
C34 H34C 0.9600
C35 H35A 0.9600
C35 H35B 0.9600
C35 H35C 0.9600
C36 H36A 0.9600
C36 H36B 0.9600
C36 H36C 0.9600
C37 H37A 0.9600
C37 H37B 0.9600
C37 H37C 0.9600
C38 H38A 0.9600
C38 H38B 0.9600
C38 H38C 0.9600
Li1 O3 1.919(8)
Li1 O4 1.923(8)
Li1 O1 1.941(8)
Li1 O2 1.942(8)
O1 C42 1.436(6)
O1 C39 1.436(6)
C39 C40 1.502(7)
C39 H39A 0.9700
C39 H39B 0.9700
C40 C41 1.523(9)
C40 H40A 0.9700
C40 H40B 0.9700
C41 C42 1.495(7)
C41 H41A 0.9700
C41 H41B 0.9700
C42 H42A 0.9700
C42 H42B 0.9700
O2 C43 1.439(5)
O2 C46 1.452(5)
C43 C44 1.519(6)
C43 H43A 0.9700
C43 H43B 0.9700
C44 C45 1.516(6)
C44 H44A 0.9700
C44 H44B 0.9700
C45 C46 1.502(6)
C45 H45A 0.9700
C45 H45B 0.9700
C46 H46A 0.9700
C46 H46B 0.9700
O3 C47 1.433(5)
O3 C50 1.439(5)
C47 C48 1.504(6)
C47 H47A 0.9700
C47 H47B 0.9700
C48 C49 1.528(6)
C48 H48A 0.9700
C48 H48B 0.9700
C49 C50 1.535(6)
C49 H49A 0.9700
C49 H49B 0.9700
C50 H50A 0.9700
C50 H50B 0.9700
O4 C51 1.443(5)
O4 C54 1.450(5)
C51 C52 1.521(7)
C51 H51A 0.9700
C51 H51B 0.9700
C52 C53 1.528(6)
C52 H52A 0.9700
C52 H52B 0.9700
C53 C54 1.515(7)
C53 H53A 0.9700
C53 H53B 0.9700
C54 H54A 0.9700
C54 H54B 0.9700
